data_4086320
loop_
_publ_author_name
'Yousif, Maryam'
'Tjapkes, Daniel J.'
'Lord, Richard L.'
'Groysman, Stanislav'

_publ_section_title
;
 Catalytic Formation of Asymmetric Carbodiimides at Mononuclear
 Chromium(II/IV) Bis(alkoxide) Complexes
;
_journal_issue 20
_journal_name_full Organometallics
_journal_page_first 5119
_journal_paper_doi 10.1021/acs.organomet.5b00703
_journal_volume 34
_journal_year 2015
_chemical_formula_sum 'C40 H59 Cr N O2'
_chemical_formula_weight 637.88
_chemical_name_systematic
; 
 ? 
;
_space_group_IT_number 15
_symmetry_cell_setting monoclinic
_symmetry_space_group_name_Hall '-C 2yc'
_symmetry_space_group_name_H-M 'C 1 2/c 1'
_atom_sites_solution_hydrogens geom
_atom_sites_solution_primary direct
_atom_sites_solution_secondary difmap
_audit_creation_method SHELXL-97
_cell_angle_alpha 90.00
_cell_angle_beta 94.504(2)
_cell_angle_gamma 90.00
_cell_formula_units_Z 8
_cell_length_a 38.980(3)
_cell_length_b 7.9005(5)
_cell_length_c 23.3612(14)
_cell_measurement_temperature 100(2)
_cell_volume 7172.1(8)
_computing_structure_refinement 'SHELXL-97 (Sheldrick, 1997)'
_computing_structure_solution 'SHELXS-97 (Sheldrick, 1990)'
_diffrn_ambient_temperature 100(2)
_diffrn_measured_fraction_theta_full 0.981
_diffrn_measured_fraction_theta_max 0.981
_diffrn_measurement_device_type 'Bruker Apex2'
_diffrn_radiation_monochromator graphite
_diffrn_radiation_source 'fine-focus sealed tube'
_diffrn_radiation_type MoK\a
_diffrn_radiation_wavelength 0.71073
_diffrn_reflns_av_R_equivalents 0.0571
_diffrn_reflns_av_sigmaI/netI 0.0483
_diffrn_reflns_limit_h_max 46
_diffrn_reflns_limit_h_min -45
_diffrn_reflns_limit_k_max 7
_diffrn_reflns_limit_k_min -9
_diffrn_reflns_limit_l_max 27
_diffrn_reflns_limit_l_min -16
_diffrn_reflns_number 44400
_diffrn_reflns_theta_full 25.04
_diffrn_reflns_theta_max 25.04
_diffrn_reflns_theta_min 1.05
_exptl_absorpt_coefficient_mu 0.353
_exptl_absorpt_correction_T_max 0.9895
_exptl_absorpt_correction_T_min 0.9656
_exptl_absorpt_correction_type empirical
_exptl_absorpt_process_details SADABS
_exptl_crystal_colour red
_exptl_crystal_density_diffrn 1.181
_exptl_crystal_density_method 'not measured'
_exptl_crystal_description needles
_exptl_crystal_F_000 2768
_exptl_crystal_size_max 0.10
_exptl_crystal_size_mid 0.05
_exptl_crystal_size_min 0.03
_refine_diff_density_max 0.972
_refine_diff_density_min -0.487
_refine_diff_density_rms 0.054
_refine_ls_extinction_method none
_refine_ls_goodness_of_fit_ref 0.913
_refine_ls_hydrogen_treatment mixed
_refine_ls_matrix_type full
_refine_ls_number_parameters 411
_refine_ls_number_reflns 6232
_refine_ls_number_restraints 0
_refine_ls_restrained_S_all 0.913
_refine_ls_R_factor_all 0.0580
_refine_ls_R_factor_gt 0.0401
_refine_ls_shift/su_max 0.001
_refine_ls_shift/su_mean 0.000
_refine_ls_structure_factor_coef Fsqd
_refine_ls_weighting_details 'calc w=1/[\s^2^(Fo^2^)+(0.0361P)^2^+18.8010P] where P=(Fo^2^+2Fc^2^)/3'
_refine_ls_weighting_scheme calc
_refine_ls_wR_factor_gt 0.0888
_refine_ls_wR_factor_ref 0.0945
_reflns_number_gt 4766
_reflns_number_total 6232
_reflns_threshold_expression >2sigma(I)
_cod_data_source_file om5b00703_si_001.cif
_cod_data_source_block sg612_compound_4
_cod_depositor_comments 'Adding full bibliography for 4086317--4086323.cif.'
_cod_original_sg_symbol_H-M C2/c
_cod_database_code 4086320

loop_
_symmetry_equiv_pos_as_xyz
'x, y, z'
'-x, y, -z+1/2'
'x+1/2, y+1/2, z'
'-x+1/2, y+1/2, -z+1/2'
'-x, -y, -z'
'x, -y, z-1/2'
'-x+1/2, -y+1/2, -z'
'x+1/2, -y+1/2, z-1/2'

loop_
_atom_site_label
_atom_site_type_symbol
_atom_site_fract_x
_atom_site_fract_y
_atom_site_fract_z
_atom_site_U_iso_or_equiv
_atom_site_adp_type
_atom_site_occupancy
_atom_site_symmetry_multiplicity
_atom_site_calc_flag
_atom_site_refinement_flags
_atom_site_disorder_assembly
_atom_site_disorder_group
Cr1 Cr 0.364786(8) 0.76635(4) 0.171041(13) 0.01238(11) Uani 1 1 d . . .
O1 O 0.39502(3) 0.72808(19) 0.12043(6) 0.0151(3) Uani 1 1 d . . .
O2 O 0.38148(4) 0.78462(18) 0.24432(6) 0.0146(3) Uani 1 1 d . . .
N1 N 0.32272(4) 0.7644(2) 0.15429(7) 0.0171(4) Uani 1 1 d . . .
C1 C 0.28875(5) 0.7470(3) 0.13250(9) 0.0151(5) Uani 1 1 d . . .
C2 C 0.26871(5) 0.6171(3) 0.15441(9) 0.0163(5) Uani 1 1 d . . .
C3 C 0.23545(6) 0.5959(3) 0.12984(9) 0.0197(5) Uani 1 1 d . . .
H8 H 0.2216 0.5076 0.1433 0.024 Uiso 1 1 calc R . .
C4 C 0.22201(6) 0.7005(3) 0.08624(9) 0.0221(5) Uani 1 1 d . . .
H7 H 0.1992 0.6833 0.0700 0.027 Uiso 1 1 calc R . .
C5 C 0.24159(6) 0.8293(3) 0.06621(9) 0.0227(6) Uani 1 1 d . . .
H6 H 0.2319 0.9010 0.0365 0.027 Uiso 1 1 calc R . .
C6 C 0.27508(6) 0.8564(3) 0.08851(9) 0.0194(5) Uani 1 1 d . . .
C7 C 0.29536(6) 1.0035(3) 0.06818(11) 0.0288(6) Uani 1 1 d . . .
H5 H 0.3201 0.9731 0.0706 0.035 Uiso 1 1 calc R . .
H1 H 0.2880 1.0269 0.0274 0.035 Uiso 1 1 calc R . .
C8 C 0.29077(8) 1.1587(4) 0.10257(13) 0.0443(8) Uani 1 1 d . . .
H2 H 0.2664 1.1897 0.1002 0.066 Uiso 1 1 calc R . .
H4 H 0.3041 1.2514 0.0875 0.066 Uiso 1 1 calc R . .
H3 H 0.2988 1.1374 0.1427 0.066 Uiso 1 1 calc R . .
C9 C 0.28385(6) 0.5106(3) 0.20380(10) 0.0232(5) Uani 1 1 d . . .
H12 H 0.2943 0.5874 0.2338 0.028 Uiso 1 1 calc R . .
H13 H 0.3026 0.4412 0.1899 0.028 Uiso 1 1 calc R . .
C10 C 0.25908(6) 0.3938(4) 0.23124(11) 0.0326(6) Uani 1 1 d . . .
H10 H 0.2399 0.4600 0.2444 0.049 Uiso 1 1 calc R . .
H9 H 0.2711 0.3360 0.2641 0.049 Uiso 1 1 calc R . .
H11 H 0.2501 0.3097 0.2030 0.049 Uiso 1 1 calc R . .
C11 C 0.41519(5) 0.6615(3) 0.07774(8) 0.0123(5) Uani 1 1 d . . .
C12 C 0.44103(5) 0.5357(3) 0.10822(8) 0.0122(5) Uani 1 1 d . . .
C13 C 0.46612(6) 0.4494(3) 0.08009(9) 0.0190(5) Uani 1 1 d . . .
H18 H 0.4677 0.4678 0.0402 0.023 Uiso 1 1 calc R . .
C14 C 0.48875(6) 0.3380(3) 0.10892(10) 0.0229(5) Uani 1 1 d . . .
H17 H 0.5055 0.2815 0.0886 0.028 Uiso 1 1 calc R . .
C15 C 0.48728(6) 0.3079(3) 0.16684(10) 0.0230(6) Uani 1 1 d . . .
H16 H 0.5026 0.2299 0.1864 0.028 Uiso 1 1 calc R . .
C16 C 0.46319(6) 0.3931(3) 0.19563(9) 0.0235(6) Uani 1 1 d . . .
H14 H 0.4621 0.3755 0.2357 0.028 Uiso 1 1 calc R . .
C17 C 0.44056(6) 0.5043(3) 0.16671(9) 0.0180(5) Uani 1 1 d . . .
H15 H 0.4241 0.5613 0.1876 0.022 Uiso 1 1 calc R . .
C18 C 0.43536(6) 0.8232(3) 0.05642(9) 0.0169(5) Uani 1 1 d . . .
C19 C 0.41163(7) 0.9754(4) 0.04425(14) 0.0447(8) Uani 1 1 d . . .
H20 H 0.4255 1.0771 0.0396 0.067 Uiso 1 1 calc R . .
H21 H 0.3972 0.9914 0.0764 0.067 Uiso 1 1 calc R . .
H19 H 0.3969 0.9552 0.0089 0.067 Uiso 1 1 calc R . .
C20 C 0.45537(8) 0.7978(4) 0.00387(12) 0.0417(8) Uani 1 1 d . . .
H24 H 0.4395 0.7642 -0.0288 0.063 Uiso 1 1 calc R . .
H23 H 0.4727 0.7090 0.0117 0.063 Uiso 1 1 calc R . .
H22 H 0.4668 0.9038 -0.0052 0.063 Uiso 1 1 calc R . .
C21 C 0.46132(7) 0.8794(4) 0.10549(11) 0.0368(7) Uani 1 1 d . . .
H25 H 0.4785 0.7902 0.1134 0.055 Uiso 1 1 calc R . .
H27 H 0.4493 0.9005 0.1400 0.055 Uiso 1 1 calc R . .
H26 H 0.4728 0.9835 0.0944 0.055 Uiso 1 1 calc R . .
C22 C 0.38925(5) 0.5609(3) 0.03331(8) 0.0151(5) Uani 1 1 d . . .
C23 C 0.37154(7) 0.4235(3) 0.06645(10) 0.0304(6) Uani 1 1 d . . .
H29 H 0.3577 0.4765 0.0948 0.046 Uiso 1 1 calc R . .
H30 H 0.3890 0.3503 0.0862 0.046 Uiso 1 1 calc R . .
H28 H 0.3566 0.3558 0.0396 0.046 Uiso 1 1 calc R . .
C24 C 0.40563(7) 0.4690(4) -0.01552(10) 0.0338(7) Uani 1 1 d . . .
H31 H 0.3875 0.4182 -0.0415 0.051 Uiso 1 1 calc R . .
H33 H 0.4210 0.3801 0.0005 0.051 Uiso 1 1 calc R . .
H32 H 0.4188 0.5501 -0.0368 0.051 Uiso 1 1 calc R . .
C25 C 0.36102(7) 0.6763(3) 0.00567(12) 0.0379(7) Uani 1 1 d . . .
H36 H 0.3710 0.7529 -0.0216 0.057 Uiso 1 1 calc R . .
H34 H 0.3509 0.7427 0.0356 0.057 Uiso 1 1 calc R . .
H35 H 0.3431 0.6071 -0.0147 0.057 Uiso 1 1 calc R . .
C26 C 0.38707(5) 0.8899(3) 0.29358(8) 0.0142(5) Uani 1 1 d . . .
C27 C 0.42579(5) 0.8484(3) 0.31770(9) 0.0174(5) Uani 1 1 d . . .
C28 C 0.45174(6) 0.9014(3) 0.27508(9) 0.0242(6) Uani 1 1 d . . .
H38 H 0.4747 0.8612 0.2887 0.036 Uiso 1 1 calc R . .
H37 H 0.4520 1.0250 0.2719 0.036 Uiso 1 1 calc R . .
H39 H 0.4451 0.8518 0.2374 0.036 Uiso 1 1 calc R . .
C29 C 0.42915(6) 0.6563(3) 0.32576(9) 0.0211(5) Uani 1 1 d . . .
H41 H 0.4233 0.5996 0.2890 0.032 Uiso 1 1 calc R . .
H42 H 0.4134 0.6183 0.3539 0.032 Uiso 1 1 calc R . .
H40 H 0.4529 0.6283 0.3396 0.032 Uiso 1 1 calc R . .
C30 C 0.43713(6) 0.9264(3) 0.37669(9) 0.0260(6) Uani 1 1 d . . .
H43 H 0.4225 0.8828 0.4056 0.039 Uiso 1 1 calc R . .
H44 H 0.4350 1.0499 0.3745 0.039 Uiso 1 1 calc R . .
H45 H 0.4612 0.8962 0.3875 0.039 Uiso 1 1 calc R . .
C31 C 0.36245(5) 0.8280(3) 0.33795(8) 0.0139(5) Uani 1 1 d . . .
C32 C 0.35855(6) 0.9133(3) 0.38962(9) 0.0174(5) Uani 1 1 d . . .
H50 H 0.3713 1.0139 0.3980 0.021 Uiso 1 1 calc R . .
C33 C 0.33652(6) 0.8540(3) 0.42862(9) 0.0215(6) Uani 1 1 d . . .
H49 H 0.3346 0.9134 0.4636 0.026 Uiso 1 1 calc R . .
C34 C 0.31743(6) 0.7100(3) 0.41731(9) 0.0243(6) Uani 1 1 d . . .
H48 H 0.3021 0.6705 0.4440 0.029 Uiso 1 1 calc R . .
C35 C 0.32081(6) 0.6229(3) 0.36660(10) 0.0241(6) Uani 1 1 d . . .
H47 H 0.3078 0.5229 0.3584 0.029 Uiso 1 1 calc R . .
C36 C 0.34323(6) 0.6821(3) 0.32773(9) 0.0181(5) Uani 1 1 d . . .
H46 H 0.3454 0.6208 0.2932 0.022 Uiso 1 1 calc R . .
C37 C 0.37771(6) 1.0794(3) 0.27303(9) 0.0184(5) Uani 1 1 d . . .
C38 C 0.33851(6) 1.1041(3) 0.27008(10) 0.0239(6) Uani 1 1 d . . .
H51 H 0.3311 1.1129 0.3091 0.036 Uiso 1 1 calc R . .
H52 H 0.3272 1.0071 0.2505 0.036 Uiso 1 1 calc R . .
H53 H 0.3323 1.2079 0.2488 0.036 Uiso 1 1 calc R . .
C39 C 0.39415(7) 1.2225(3) 0.31075(10) 0.0285(6) Uani 1 1 d . . .
H55 H 0.3850 1.3319 0.2969 0.043 Uiso 1 1 calc R . .
H54 H 0.4192 1.2208 0.3087 0.043 Uiso 1 1 calc R . .
H56 H 0.3887 1.2058 0.3506 0.043 Uiso 1 1 calc R . .
C40 C 0.38805(6) 1.1138(3) 0.21147(9) 0.0229(6) Uani 1 1 d . . .
H57 H 0.3719 1.0559 0.1837 0.034 Uiso 1 1 calc R . .
H58 H 0.4114 1.0714 0.2078 0.034 Uiso 1 1 calc R . .
H59 H 0.3873 1.2358 0.2040 0.034 Uiso 1 1 calc R . .

loop_
_atom_site_aniso_label
_atom_site_aniso_U_11
_atom_site_aniso_U_22
_atom_site_aniso_U_33
_atom_site_aniso_U_23
_atom_site_aniso_U_13
_atom_site_aniso_U_12
Cr1 0.00960(18) 0.0168(2) 0.01073(17) -0.00143(14) 0.00071(12) -0.00055(15)
O1 0.0127(8) 0.0201(9) 0.0125(7) -0.0037(6) 0.0020(6) 0.0015(7)
O2 0.0148(8) 0.0174(9) 0.0114(7) -0.0032(6) -0.0002(6) 0.0011(7)
N1 0.0147(10) 0.0194(11) 0.0175(9) -0.0012(8) 0.0025(7) -0.0002(8)
C1 0.0097(11) 0.0197(13) 0.0160(11) -0.0054(9) 0.0022(8) 0.0021(10)
C2 0.0145(12) 0.0167(13) 0.0176(11) -0.0029(9) 0.0013(9) 0.0011(10)
C3 0.0154(12) 0.0182(13) 0.0254(12) -0.0026(10) 0.0012(10) -0.0016(10)
C4 0.0148(12) 0.0266(15) 0.0240(12) -0.0044(10) -0.0047(9) 0.0003(11)
C5 0.0198(13) 0.0273(15) 0.0206(12) 0.0049(10) -0.0015(10) 0.0073(11)
C6 0.0170(13) 0.0205(14) 0.0212(12) 0.0000(10) 0.0055(9) 0.0025(10)
C7 0.0210(14) 0.0308(16) 0.0356(14) 0.0107(12) 0.0074(11) 0.0034(12)
C8 0.0398(18) 0.0384(19) 0.0559(19) -0.0001(15) 0.0115(14) -0.0097(15)
C9 0.0170(13) 0.0243(14) 0.0279(13) 0.0056(11) -0.0003(10) -0.0002(11)
C10 0.0252(15) 0.0362(17) 0.0365(15) 0.0152(12) 0.0030(11) 0.0008(12)
C11 0.0125(11) 0.0146(12) 0.0103(10) -0.0009(8) 0.0038(8) 0.0000(9)
C12 0.0113(11) 0.0100(12) 0.0152(11) -0.0023(9) 0.0002(8) -0.0033(9)
C13 0.0210(13) 0.0204(14) 0.0158(11) 0.0004(9) 0.0030(9) 0.0027(11)
C14 0.0209(13) 0.0205(14) 0.0276(13) -0.0063(10) 0.0034(10) 0.0064(11)
C15 0.0213(13) 0.0194(14) 0.0268(13) 0.0012(10) -0.0076(10) 0.0054(11)
C16 0.0254(14) 0.0296(15) 0.0151(11) 0.0054(10) -0.0013(10) 0.0043(12)
C17 0.0165(12) 0.0214(14) 0.0161(11) 0.0006(9) 0.0017(9) 0.0031(10)
C18 0.0199(12) 0.0145(13) 0.0166(11) 0.0020(9) 0.0028(9) -0.0012(10)
C19 0.0339(17) 0.0248(16) 0.075(2) 0.0206(15) 0.0027(15) 0.0002(13)
C20 0.059(2) 0.0309(17) 0.0392(16) -0.0018(13) 0.0307(14) -0.0142(15)
C21 0.0425(17) 0.0363(17) 0.0306(14) 0.0052(12) -0.0035(12) -0.0241(14)
C22 0.0152(12) 0.0179(13) 0.0119(10) -0.0013(9) -0.0004(9) 0.0003(10)
C23 0.0364(16) 0.0310(16) 0.0232(13) -0.0048(11) -0.0022(11) -0.0175(13)
C24 0.0302(15) 0.0468(18) 0.0250(13) -0.0190(12) 0.0048(11) -0.0089(13)
C25 0.0368(16) 0.0310(17) 0.0416(16) -0.0096(13) -0.0243(13) 0.0083(13)
C26 0.0138(12) 0.0166(13) 0.0123(10) -0.0048(9) 0.0013(9) -0.0009(10)
C27 0.0124(12) 0.0254(14) 0.0141(11) -0.0050(9) 0.0004(9) 0.0008(10)
C28 0.0159(13) 0.0351(16) 0.0216(12) -0.0052(11) 0.0014(10) -0.0025(11)
C29 0.0163(13) 0.0312(15) 0.0155(11) -0.0012(10) -0.0001(9) 0.0070(11)
C30 0.0190(13) 0.0410(17) 0.0174(12) -0.0089(11) -0.0026(10) -0.0010(12)
C31 0.0121(11) 0.0161(13) 0.0133(10) 0.0026(9) -0.0009(8) 0.0042(10)
C32 0.0166(12) 0.0174(13) 0.0181(11) -0.0001(9) 0.0012(9) 0.0040(10)
C33 0.0208(13) 0.0294(15) 0.0146(11) 0.0034(10) 0.0038(9) 0.0112(11)
C34 0.0179(13) 0.0356(16) 0.0200(12) 0.0131(11) 0.0042(9) 0.0057(12)
C35 0.0190(13) 0.0260(15) 0.0265(13) 0.0092(11) -0.0032(10) -0.0047(11)
C36 0.0180(12) 0.0211(14) 0.0146(11) 0.0013(9) -0.0021(9) -0.0005(10)
C37 0.0211(13) 0.0156(13) 0.0188(12) 0.0009(9) 0.0040(9) -0.0003(10)
C38 0.0262(14) 0.0220(14) 0.0240(13) 0.0065(10) 0.0053(10) 0.0080(11)
C39 0.0375(15) 0.0183(14) 0.0306(13) -0.0032(11) 0.0085(11) -0.0035(12)
C40 0.0262(14) 0.0197(14) 0.0232(12) 0.0037(10) 0.0038(10) -0.0011(11)

loop_
_atom_type_symbol
_atom_type_description
_atom_type_scat_dispersion_real
_atom_type_scat_dispersion_imag
_atom_type_scat_source
C C 0.0033 0.0016 'International Tables Vol C Tables 4.2.6.8 and 6.1.1.4'
H H 0.0000 0.0000 'International Tables Vol C Tables 4.2.6.8 and 6.1.1.4'
N N 0.0061 0.0033 'International Tables Vol C Tables 4.2.6.8 and 6.1.1.4'
O O 0.0106 0.0060 'International Tables Vol C Tables 4.2.6.8 and 6.1.1.4'
Cr Cr 0.3209 0.6236 'International Tables Vol C Tables 4.2.6.8 and 6.1.1.4'

loop_
_geom_angle_atom_site_label_1
_geom_angle_atom_site_label_2
_geom_angle_atom_site_label_3
_geom_angle
_geom_angle_site_symmetry_1
_geom_angle_site_symmetry_3
N1 Cr1 O1 122.86(7) . .
N1 Cr1 O2 120.40(8) . .
O1 Cr1 O2 116.38(7) . .
C11 O1 Cr1 166.73(14) . .
C26 O2 Cr1 147.38(13) . .
C1 N1 Cr1 170.54(16) . .
N1 C1 C2 118.62(19) . .
N1 C1 C6 120.0(2) . .
C2 C1 C6 121.37(19) . .
C3 C2 C1 117.7(2) . .
C3 C2 C9 123.0(2) . .
C1 C2 C9 119.25(19) . .
C4 C3 C2 121.4(2) . .
C4 C3 H8 119.3 . .
C2 C3 H8 119.3 . .
C5 C4 C3 120.3(2) . .
C5 C4 H7 119.9 . .
C3 C4 H7 119.9 . .
C4 C5 C6 121.2(2) . .
C4 C5 H6 119.4 . .
C6 C5 H6 119.4 . .
C5 C6 C1 118.0(2) . .
C5 C6 C7 120.3(2) . .
C1 C6 C7 121.6(2) . .
C8 C7 C6 112.3(2) . .
C8 C7 H5 109.2 . .
C6 C7 H5 109.2 . .
C8 C7 H1 109.2 . .
C6 C7 H1 109.2 . .
H5 C7 H1 107.9 . .
C7 C8 H2 109.5 . .
C7 C8 H4 109.5 . .
H2 C8 H4 109.5 . .
C7 C8 H3 109.5 . .
H2 C8 H3 109.5 . .
H4 C8 H3 109.5 . .
C2 C9 C10 116.07(19) . .
C2 C9 H12 108.3 . .
C10 C9 H12 108.3 . .
C2 C9 H13 108.3 . .
C10 C9 H13 108.3 . .
H12 C9 H13 107.4 . .
C9 C10 H10 109.5 . .
C9 C10 H9 109.5 . .
H10 C10 H9 109.5 . .
C9 C10 H11 109.5 . .
H10 C10 H11 109.5 . .
H9 C10 H11 109.5 . .
O1 C11 C12 106.93(15) . .
O1 C11 C18 103.62(16) . .
C12 C11 C18 109.77(16) . .
O1 C11 C22 106.44(16) . .
C12 C11 C22 109.54(17) . .
C18 C11 C22 119.66(16) . .
C17 C12 C13 116.0(2) . .
C17 C12 C11 120.58(19) . .
C13 C12 C11 123.42(18) . .
C14 C13 C12 121.6(2) . .
C14 C13 H18 119.2 . .
C12 C13 H18 119.2 . .
C15 C14 C13 120.9(2) . .
C15 C14 H17 119.6 . .
C13 C14 H17 119.6 . .
C16 C15 C14 118.6(2) . .
C16 C15 H16 120.7 . .
C14 C15 H16 120.7 . .
C15 C16 C17 120.4(2) . .
C15 C16 H14 119.8 . .
C17 C16 H14 119.8 . .
C16 C17 C12 122.5(2) . .
C16 C17 H15 118.8 . .
C12 C17 H15 118.8 . .
C20 C18 C19 107.2(2) . .
C20 C18 C21 106.9(2) . .
C19 C18 C21 105.4(2) . .
C20 C18 C11 116.24(19) . .
C19 C18 C11 112.40(19) . .
C21 C18 C11 108.06(17) . .
C18 C19 H20 109.5 . .
C18 C19 H21 109.5 . .
H20 C19 H21 109.5 . .
C18 C19 H19 109.5 . .
H20 C19 H19 109.5 . .
H21 C19 H19 109.5 . .
C18 C20 H24 109.5 . .
C18 C20 H23 109.5 . .
H24 C20 H23 109.5 . .
C18 C20 H22 109.5 . .
H24 C20 H22 109.5 . .
H23 C20 H22 109.5 . .
C18 C21 H25 109.5 . .
C18 C21 H27 109.5 . .
H25 C21 H27 109.5 . .
C18 C21 H26 109.5 . .
H25 C21 H26 109.5 . .
H27 C21 H26 109.5 . .
C25 C22 C24 107.18(19) . .
C25 C22 C23 107.3(2) . .
C24 C22 C23 105.8(2) . .
C25 C22 C11 111.95(18) . .
C24 C22 C11 116.01(18) . .
C23 C22 C11 108.13(16) . .
C22 C23 H29 109.5 . .
C22 C23 H30 109.5 . .
H29 C23 H30 109.5 . .
C22 C23 H28 109.5 . .
H29 C23 H28 109.5 . .
H30 C23 H28 109.5 . .
C22 C24 H31 109.5 . .
C22 C24 H33 109.5 . .
H31 C24 H33 109.5 . .
C22 C24 H32 109.5 . .
H31 C24 H32 109.5 . .
H33 C24 H32 109.5 . .
C22 C25 H36 109.5 . .
C22 C25 H34 109.5 . .
H36 C25 H34 109.5 . .
C22 C25 H35 109.5 . .
H36 C25 H35 109.5 . .
H34 C25 H35 109.5 . .
O2 C26 C31 107.05(17) . .
O2 C26 C27 104.16(16) . .
C31 C26 C27 108.44(16) . .
O2 C26 C37 106.65(16) . .
C31 C26 C37 110.94(17) . .
C27 C26 C37 118.80(18) . .
C29 C27 C28 107.20(19) . .
C29 C27 C30 105.68(18) . .
C28 C27 C30 108.28(18) . .
C29 C27 C26 108.36(18) . .
C28 C27 C26 111.53(17) . .
C30 C27 C26 115.34(18) . .
C27 C28 H38 109.5 . .
C27 C28 H37 109.5 . .
H38 C28 H37 109.5 . .
C27 C28 H39 109.5 . .
H38 C28 H39 109.5 . .
H37 C28 H39 109.5 . .
C27 C29 H41 109.5 . .
C27 C29 H42 109.5 . .
H41 C29 H42 109.5 . .
C27 C29 H40 109.5 . .
H41 C29 H40 109.5 . .
H42 C29 H40 109.5 . .
C27 C30 H43 109.5 . .
C27 C30 H44 109.5 . .
H43 C30 H44 109.5 . .
C27 C30 H45 109.5 . .
H43 C30 H45 109.5 . .
H44 C30 H45 109.5 . .
C36 C31 C32 117.0(2) . .
C36 C31 C26 120.26(18) . .
C32 C31 C26 122.70(19) . .
C33 C32 C31 121.4(2) . .
C33 C32 H50 119.3 . .
C31 C32 H50 119.3 . .
C34 C33 C32 120.6(2) . .
C34 C33 H49 119.7 . .
C32 C33 H49 119.7 . .
C33 C34 C35 119.3(2) . .
C33 C34 H48 120.4 . .
C35 C34 H48 120.4 . .
C34 C35 C36 119.9(2) . .
C34 C35 H47 120.0 . .
C36 C35 H47 120.0 . .
C31 C36 C35 121.8(2) . .
C31 C36 H46 119.1 . .
C35 C36 H46 119.1 . .
C38 C37 C39 107.47(19) . .
C38 C37 C40 105.47(18) . .
C39 C37 C40 106.00(19) . .
C38 C37 C26 109.47(18) . .
C39 C37 C26 115.99(18) . .
C40 C37 C26 111.82(18) . .
C37 C38 H51 109.5 . .
C37 C38 H52 109.5 . .
H51 C38 H52 109.5 . .
C37 C38 H53 109.5 . .
H51 C38 H53 109.5 . .
H52 C38 H53 109.5 . .
C37 C39 H55 109.5 . .
C37 C39 H54 109.5 . .
H55 C39 H54 109.5 . .
C37 C39 H56 109.5 . .
H55 C39 H56 109.5 . .
H54 C39 H56 109.5 . .
C37 C40 H57 109.5 . .
C37 C40 H58 109.5 . .
H57 C40 H58 109.5 . .
C37 C40 H59 109.5 . .
H57 C40 H59 109.5 . .
H58 C40 H59 109.5 . .

loop_
_geom_bond_atom_site_label_1
_geom_bond_atom_site_label_2
_geom_bond_distance
_geom_bond_site_symmetry_2
Cr1 N1 1.6558(18) .
Cr1 O1 1.7598(14) .
Cr1 O2 1.7887(13) .
O1 C11 1.419(2) .
O2 C26 1.423(2) .
N1 C1 1.387(3) .
C1 C2 1.410(3) .
C1 C6 1.415(3) .
C2 C3 1.386(3) .
C2 C9 1.510(3) .
C3 C4 1.382(3) .
C3 H8 0.9500 .
C4 C5 1.376(3) .
C4 H7 0.9500 .
C5 C6 1.384(3) .
C5 H6 0.9500 .
C6 C7 1.503(3) .
C7 C8 1.484(4) .
C7 H5 0.9900 .
C7 H1 0.9900 .
C8 H2 0.9800 .
C8 H4 0.9800 .
C8 H3 0.9800 .
C9 C10 1.514(3) .
C9 H12 0.9900 .
C9 H13 0.9900 .
C10 H10 0.9800 .
C10 H9 0.9800 .
C10 H11 0.9800 .
C11 C12 1.548(3) .
C11 C18 1.600(3) .
C11 C22 1.602(3) .
C12 C17 1.390(3) .
C12 C13 1.398(3) .
C13 C14 1.383(3) .
C13 H18 0.9500 .
C14 C15 1.379(3) .
C14 H17 0.9500 .
C15 C16 1.373(3) .
C15 H16 0.9500 .
C16 C17 1.383(3) .
C16 H14 0.9500 .
C17 H15 0.9500 .
C18 C20 1.519(3) .
C18 C19 1.530(3) .
C18 C21 1.534(3) .
C19 H20 0.9800 .
C19 H21 0.9800 .
C19 H19 0.9800 .
C20 H24 0.9800 .
C20 H23 0.9800 .
C20 H22 0.9800 .
C21 H25 0.9800 .
C21 H27 0.9800 .
C21 H26 0.9800 .
C22 C25 1.532(3) .
C22 C24 1.533(3) .
C22 C23 1.529(3) .
C23 H29 0.9800 .
C23 H30 0.9800 .
C23 H28 0.9800 .
C24 H31 0.9800 .
C24 H33 0.9800 .
C24 H32 0.9800 .
C25 H36 0.9800 .
C25 H34 0.9800 .
C25 H35 0.9800 .
C26 C31 1.546(3) .
C26 C27 1.603(3) .
C26 C37 1.606(3) .
C27 C29 1.533(3) .
C27 C28 1.533(3) .
C27 C30 1.542(3) .
C28 H38 0.9800 .
C28 H37 0.9800 .
C28 H39 0.9800 .
C29 H41 0.9800 .
C29 H42 0.9800 .
C29 H40 0.9800 .
C30 H43 0.9800 .
C30 H44 0.9800 .
C30 H45 0.9800 .
C31 C36 1.385(3) .
C31 C32 1.401(3) .
C32 C33 1.382(3) .
C32 H50 0.9500 .
C33 C34 1.374(3) .
C33 H49 0.9500 .
C34 C35 1.385(3) .
C34 H48 0.9500 .
C35 C36 1.390(3) .
C35 H47 0.9500 .
C36 H46 0.9500 .
C37 C38 1.536(3) .
C37 C39 1.541(3) .
C37 C40 1.548(3) .
C38 H51 0.9800 .
C38 H52 0.9800 .
C38 H53 0.9800 .
C39 H55 0.9800 .
C39 H54 0.9800 .
C39 H56 0.9800 .
C40 H57 0.9800 .
C40 H58 0.9800 .
C40 H59 0.9800 .

loop_
_geom_torsion_atom_site_label_1
_geom_torsion_atom_site_label_2
_geom_torsion_atom_site_label_3
_geom_torsion_atom_site_label_4
_geom_torsion
_geom_torsion_site_symmetry_1
_geom_torsion_site_symmetry_2
_geom_torsion_site_symmetry_3
_geom_torsion_site_symmetry_4
N1 Cr1 O1 C11 -57.2(6) . . . .
O2 Cr1 O1 C11 116.0(5) . . . .
N1 Cr1 O2 C26 -72.0(3) . . . .
O1 Cr1 O2 C26 114.7(2) . . . .
O1 Cr1 N1 C1 21.2(11) . . . .
O2 Cr1 N1 C1 -151.7(10) . . . .
Cr1 N1 C1 C2 96.0(10) . . . .
Cr1 N1 C1 C6 -83.0(11) . . . .
N1 C1 C2 C3 -176.48(19) . . . .
C6 C1 C2 C3 2.4(3) . . . .
N1 C1 C2 C9 4.8(3) . . . .
C6 C1 C2 C9 -176.3(2) . . . .
C1 C2 C3 C4 -1.4(3) . . . .
C9 C2 C3 C4 177.3(2) . . . .
C2 C3 C4 C5 -0.1(4) . . . .
C3 C4 C5 C6 0.7(4) . . . .
C4 C5 C6 C1 0.3(3) . . . .
C4 C5 C6 C7 -176.8(2) . . . .
N1 C1 C6 C5 177.0(2) . . . .
C2 C1 C6 C5 -1.9(3) . . . .
N1 C1 C6 C7 -6.0(3) . . . .
C2 C1 C6 C7 175.1(2) . . . .
C5 C6 C7 C8 89.3(3) . . . .
C1 C6 C7 C8 -87.6(3) . . . .
C3 C2 C9 C10 -8.3(3) . . . .
C1 C2 C9 C10 170.3(2) . . . .
Cr1 O1 C11 C12 -80.5(6) . . . .
Cr1 O1 C11 C18 163.6(5) . . . .
Cr1 O1 C11 C22 36.6(6) . . . .
O1 C11 C12 C17 1.6(3) . . . .
C18 C11 C12 C17 113.4(2) . . . .
C22 C11 C12 C17 -113.4(2) . . . .
O1 C11 C12 C13 -177.57(19) . . . .
C18 C11 C12 C13 -65.8(3) . . . .
C22 C11 C12 C13 67.5(2) . . . .
C17 C12 C13 C14 0.8(3) . . . .
C11 C12 C13 C14 180.0(2) . . . .
C12 C13 C14 C15 0.1(4) . . . .
C13 C14 C15 C16 -1.0(4) . . . .
C14 C15 C16 C17 1.1(4) . . . .
C15 C16 C17 C12 -0.2(4) . . . .
C13 C12 C17 C16 -0.7(3) . . . .
C11 C12 C17 C16 -179.9(2) . . . .
O1 C11 C18 C20 -171.2(2) . . . .
C12 C11 C18 C20 74.9(2) . . . .
C22 C11 C18 C20 -52.9(3) . . . .
O1 C11 C18 C19 -47.2(2) . . . .
C12 C11 C18 C19 -161.08(19) . . . .
C22 C11 C18 C19 71.1(3) . . . .
O1 C11 C18 C21 68.7(2) . . . .
C12 C11 C18 C21 -45.2(2) . . . .
C22 C11 C18 C21 -173.1(2) . . . .
O1 C11 C22 C25 59.6(2) . . . .
C12 C11 C22 C25 174.90(19) . . . .
C18 C11 C22 C25 -57.1(3) . . . .
O1 C11 C22 C24 -176.93(19) . . . .
C12 C11 C22 C24 -61.7(2) . . . .
C18 C11 C22 C24 66.3(3) . . . .
O1 C11 C22 C23 -58.4(2) . . . .
C12 C11 C22 C23 56.9(2) . . . .
C18 C11 C22 C23 -175.15(19) . . . .
Cr1 O2 C26 C31 109.3(2) . . . .
Cr1 O2 C26 C27 -135.9(2) . . . .
Cr1 O2 C26 C37 -9.5(3) . . . .
O2 C26 C27 C29 -53.3(2) . . . .
C31 C26 C27 C29 60.5(2) . . . .
C37 C26 C27 C29 -171.71(17) . . . .
O2 C26 C27 C28 64.5(2) . . . .
C31 C26 C27 C28 178.25(18) . . . .
C37 C26 C27 C28 -53.9(2) . . . .
O2 C26 C27 C30 -171.46(19) . . . .
C31 C26 C27 C30 -57.7(2) . . . .
C37 C26 C27 C30 70.1(3) . . . .
O2 C26 C31 C36 6.8(3) . . . .
C27 C26 C31 C36 -105.0(2) . . . .
C37 C26 C31 C36 122.8(2) . . . .
O2 C26 C31 C32 -173.57(18) . . . .
C27 C26 C31 C32 74.6(2) . . . .
C37 C26 C31 C32 -57.6(2) . . . .
C36 C31 C32 C33 0.1(3) . . . .
C26 C31 C32 C33 -179.5(2) . . . .
C31 C32 C33 C34 -0.8(3) . . . .
C32 C33 C34 C35 0.9(3) . . . .
C33 C34 C35 C36 -0.3(3) . . . .
C32 C31 C36 C35 0.5(3) . . . .
C26 C31 C36 C35 -179.9(2) . . . .
C34 C35 C36 C31 -0.4(3) . . . .
O2 C26 C37 C38 80.7(2) . . . .
C31 C26 C37 C38 -35.6(2) . . . .
C27 C26 C37 C38 -162.20(18) . . . .
O2 C26 C37 C39 -157.54(18) . . . .
C31 C26 C37 C39 86.2(2) . . . .
C27 C26 C37 C39 -40.4(3) . . . .
O2 C26 C37 C40 -35.8(2) . . . .
C31 C26 C37 C40 -152.08(18) . . . .
C27 C26 C37 C40 81.3(2) . . . .
